data_2224668
loop_
_publ_author_name
'Johnson, Samuel'
'Musie, Ghezai T.'
'Tiekink, Edward R. T.'

_publ_section_title
;
 1,12-Bis(2-carboxyphenyl)-5,8-dioxa-2,11-diazadodecane-2,11-diium
 dichloride methanol solvate
;
_journal_coeditor_code HG2615
_journal_issue 1
_journal_name_full 'Acta Crystallographica Section E'
_journal_page_first o64
_journal_page_last o65
_journal_paper_doi 10.1107/S1600536809051824
_journal_volume 66
_journal_year 2010
_chemical_formula_iupac 'C22 H30 N2 O6 2+ , 2Cl - , C H4 O'
_chemical_formula_moiety 'C22 H30 N2 O6 2+ , 2Cl - , C H4 O'
_chemical_formula_sum 'C23 H34 Cl2 N2 O7'
_chemical_formula_weight 521.42
_chemical_name_systematic
;
1,12-Bis(2-carboxyphenyl)-5,8-dioxa-2,11-diazadodecane-2,11-diium dichloride
methanol solvate
;
_space_group_IT_number 14
_symmetry_cell_setting monoclinic
_symmetry_space_group_name_Hall '-P 2ybc'
_symmetry_space_group_name_H-M 'P 1 21/c 1'
_atom_sites_solution_hydrogens geom
_atom_sites_solution_primary direct
_atom_sites_solution_secondary difmap
_audit_creation_method SHELXL-97
_cell_angle_alpha 90
_cell_angle_beta 102.760(6)
_cell_angle_gamma 90
_cell_formula_units_Z 4
_cell_length_a 11.567(3)
_cell_length_b 11.352(2)
_cell_length_c 20.052(5)
_cell_measurement_reflns_used 10052
_cell_measurement_temperature 93(2)
_cell_measurement_theta_max 27.5
_cell_measurement_theta_min 2.3
_cell_volume 2568.0(10)
_computing_cell_refinement 'CrystalClear (Rigaku/MSC 2005)'
_computing_data_collection 'CrystalClear (Rigaku/MSC 2005)'
_computing_data_reduction 'CrystalClear (Rigaku/MSC 2005)'
_computing_molecular_graphics 'DIAMOND (Brandenburg, 2006)'
_computing_publication_material 'publCIF (Westrip, 2009)'
_computing_structure_refinement 'SHELXL97 (Sheldrick, 2008)'
_computing_structure_solution 'SHELXS97 (Sheldrick, 2008)'
_diffrn_ambient_temperature 93(2)
_diffrn_measured_fraction_theta_full 0.989
_diffrn_measured_fraction_theta_max 0.989
_diffrn_measurement_device_type 'Rigaku AFC12\k/SATURN724'
_diffrn_measurement_method \w
_diffrn_radiation_monochromator graphite
_diffrn_radiation_source 'fine-focus sealed tube'
_diffrn_radiation_type MoK\a
_diffrn_radiation_wavelength 0.71073
_diffrn_reflns_av_R_equivalents 0.050
_diffrn_reflns_av_sigmaI/netI 0.020
_diffrn_reflns_limit_h_max 15
_diffrn_reflns_limit_h_min -15
_diffrn_reflns_limit_k_max 14
_diffrn_reflns_limit_k_min -14
_diffrn_reflns_limit_l_max 23
_diffrn_reflns_limit_l_min -25
_diffrn_reflns_number 66801
_diffrn_reflns_theta_full 27.6
_diffrn_reflns_theta_max 27.6
_diffrn_reflns_theta_min 2.4
_diffrn_standards_decay_% <1
_diffrn_standards_interval_count 0
_diffrn_standards_number 0
_exptl_absorpt_coefficient_mu 0.297
_exptl_absorpt_correction_T_max 1.000
_exptl_absorpt_correction_T_min 0.824
_exptl_absorpt_correction_type multi-scan
_exptl_absorpt_process_details '(ABSCOR; Higashi, 1995)'
_exptl_crystal_colour pale-yellow
_exptl_crystal_density_diffrn 1.349
_exptl_crystal_density_method 'not measured'
_exptl_crystal_description needle
_exptl_crystal_F_000 1104
_exptl_crystal_size_max 0.40
_exptl_crystal_size_mid 0.30
_exptl_crystal_size_min 0.20
_refine_diff_density_max 0.51
_refine_diff_density_min -0.34
_refine_ls_extinction_method none
_refine_ls_goodness_of_fit_ref 1.05
_refine_ls_hydrogen_treatment constr
_refine_ls_matrix_type full
_refine_ls_number_parameters 316
_refine_ls_number_reflns 5874
_refine_ls_number_restraints 3
_refine_ls_restrained_S_all 1.05
_refine_ls_R_factor_all 0.038
_refine_ls_R_factor_gt 0.036
_refine_ls_shift/su_max 0.001
_refine_ls_shift/su_mean 0.000
_refine_ls_structure_factor_coef Fsqd
_refine_ls_weighting_details 'calc w=1/[\s^2^(Fo^2^)+(0.0485P)^2^+1.3403P] where P=(Fo^2^+2Fc^2^)/3'
_refine_ls_weighting_scheme calc
_refine_ls_wR_factor_gt 0.092
_refine_ls_wR_factor_ref 0.094
_reflns_number_gt 5598
_reflns_number_total 5874
_reflns_threshold_expression I>2\s(I)
_cod_data_source_file hg2615.cif
_cod_data_source_block I
_cod_original_sg_symbol_H-M 'P 21/c'
_cod_database_code 2224668
_cod_database_fobs_code 2224668

loop_
_symmetry_equiv_pos_as_xyz
'x, y, z'
'-x, y+1/2, -z+1/2'
'-x, -y, -z'
'x, -y-1/2, z-1/2'

loop_
_atom_site_type_symbol
_atom_site_label
_atom_site_fract_x
_atom_site_fract_y
_atom_site_fract_z
_atom_site_U_iso_or_equiv
_atom_site_adp_type
_atom_site_calc_flag
_atom_site_refinement_flags
_atom_site_occupancy
_atom_site_disorder_assembly
_atom_site_disorder_group
Cl Cl1 0.17035(3) 0.90851(3) 0.294477(16) 0.02137(9) Uani d . 1 . .
Cl Cl2 0.38918(3) 0.44293(3) 0.645104(15) 0.01982(9) Uani d . 1 . .
O O1 0.28564(9) 0.80955(8) 0.46826(5) 0.0219(2) Uani d . 1 . .
O O2 0.31089(9) 0.99194(8) 0.43228(5) 0.0226(2) Uani d D 1 . .
H H2O 0.2788 0.9626 0.3942 0.034 Uiso d D 1 . .
O O3 0.06032(8) 0.70435(9) 0.54842(5) 0.0203(2) Uani d . 1 . .
O O4 -0.00828(8) 0.63200(8) 0.41190(5) 0.01964(19) Uani d . 1 . .
O O5 0.29306(9) 0.53733(8) 0.47333(5) 0.0206(2) Uani d . 1 . .
O O6 0.37621(9) 0.36208(8) 0.50329(5) 0.0218(2) Uani d D 1 . .
H H6O 0.3793 0.3878 0.5429 0.033 Uiso d D 1 . .
O O7 -0.03491(14) 1.03638(17) 0.34730(7) 0.0617(5) Uani d D 1 . .
H H7O 0.01604 1.0020 0.3302 0.093 Uiso d D 1 . .
N N1 0.29662(9) 0.68943(9) 0.58991(5) 0.0149(2) Uani d . 1 . .
H H1A 0.2544 0.7080 0.5467 0.018 Uiso calc R 1 . .
H H1B 0.3051 0.6088 0.5919 0.018 Uiso calc R 1 . .
N N2 0.18404(9) 0.65500(9) 0.35526(5) 0.0161(2) Uani d . 1 . .
H H2A 0.1871 0.6387 0.4006 0.019 Uiso calc R 1 . .
H H2B 0.1845 0.7356 0.3507 0.019 Uiso calc R 1 . .
C C1 0.32087(11) 0.91027(11) 0.48045(6) 0.0168(2) Uani d . 1 . .
C C2 0.37852(11) 0.95398(11) 0.55001(6) 0.0160(2) Uani d . 1 . .
C C3 0.39169(12) 1.07574(11) 0.56072(7) 0.0197(3) Uani d . 1 . .
H H3 0.3632 1.1281 0.5238 0.024 Uiso calc R 1 . .
C C4 0.44551(12) 1.12139(12) 0.62416(7) 0.0212(3) Uani d . 1 . .
H H4 0.4538 1.2041 0.6306 0.025 Uiso calc R 1 . .
C C5 0.48703(11) 1.04508(12) 0.67811(7) 0.0188(3) Uani d . 1 . .
H H5 0.5249 1.0754 0.7216 0.023 Uiso calc R 1 . .
C C6 0.47325(11) 0.92430(11) 0.66853(6) 0.0169(2) Uani d . 1 . .
H H6 0.5010 0.8730 0.7061 0.020 Uiso calc R 1 . .
C C7 0.41960(10) 0.87617(11) 0.60510(6) 0.0149(2) Uani d . 1 . .
C C8 0.41731(10) 0.74319(11) 0.59949(7) 0.0161(2) Uani d . 1 . .
H H8A 0.4519 0.7201 0.5604 0.019 Uiso calc R 1 . .
H H8B 0.4684 0.7100 0.6415 0.019 Uiso calc R 1 . .
C C9 0.22530(11) 0.72536(11) 0.63977(6) 0.0180(2) Uani d . 1 . .
H H9A 0.2190 0.8123 0.6409 0.022 Uiso calc R 1 . .
H H9B 0.2640 0.6977 0.6862 0.022 Uiso calc R 1 . .
C C10 0.10344(12) 0.67130(12) 0.61791(7) 0.0205(3) Uani d . 1 . .
H H10A 0.1081 0.5845 0.6223 0.025 Uiso calc R 1 . .
H H10B 0.0504 0.7014 0.6466 0.025 Uiso calc R 1 . .
C C11 -0.05474(11) 0.65894(13) 0.52063(7) 0.0223(3) Uani d . 1 . .
H H11A -0.1127 0.6933 0.5448 0.027 Uiso calc R 1 . .
H H11B -0.0550 0.5723 0.5264 0.027 Uiso calc R 1 . .
C C12 -0.08839(11) 0.68984(13) 0.44601(7) 0.0222(3) Uani d . 1 . .
H H12A -0.1706 0.6641 0.4264 0.027 Uiso calc R 1 . .
H H12B -0.0840 0.7762 0.4401 0.027 Uiso calc R 1 . .
C C13 -0.03062(11) 0.66044(12) 0.34123(7) 0.0196(3) Uani d . 1 . .
H H13A -0.0340 0.7469 0.3349 0.023 Uiso calc R 1 . .
H H13B -0.1072 0.6264 0.3170 0.023 Uiso calc R 1 . .
C C14 0.06982(11) 0.60919(12) 0.31388(7) 0.0191(3) Uani d . 1 . .
H H14A 0.0684 0.5222 0.3167 0.023 Uiso calc R 1 . .
H H14B 0.0613 0.6317 0.2653 0.023 Uiso calc R 1 . .
C C15 0.29383(11) 0.60681(11) 0.33720(7) 0.0179(2) Uani d . 1 . .
H H15A 0.3636 0.6296 0.3731 0.022 Uiso calc R 1 . .
H H15B 0.3030 0.6422 0.2936 0.022 Uiso calc R 1 . .
C C16 0.29048(10) 0.47434(11) 0.33022(6) 0.0155(2) Uani d . 1 . .
C C17 0.30167(10) 0.39592(11) 0.38574(6) 0.0154(2) Uani d . 1 . .
C C18 0.29275(11) 0.27445(11) 0.37379(7) 0.0175(2) Uani d . 1 . .
H H18 0.2987 0.2220 0.4113 0.021 Uiso calc R 1 . .
C C19 0.27540(11) 0.22952(11) 0.30795(7) 0.0190(3) Uani d . 1 . .
H H19 0.2671 0.1471 0.3003 0.023 Uiso calc R 1 . .
C C20 0.27025(11) 0.30619(12) 0.25346(7) 0.0196(3) Uani d . 1 . .
H H20 0.2629 0.2761 0.2085 0.023 Uiso calc R 1 . .
C C21 0.27589(11) 0.42735(12) 0.26475(7) 0.0185(3) Uani d . 1 . .
H H21 0.2696 0.4791 0.2269 0.022 Uiso calc R 1 . .
C C22 0.32280(10) 0.43990(11) 0.45765(6) 0.0160(2) Uani d . 1 . .
C C23 0.00444(18) 1.02239(16) 0.41719(9) 0.0399(4) Uani d . 1 . .
H H23A 0.0692 1.0778 0.4342 0.060 Uiso calc R 1 . .
H H23B 0.0330 0.9416 0.4271 0.060 Uiso calc R 1 . .
H H23C -0.0610 1.0378 0.4398 0.060 Uiso calc R 1 . .

loop_
_atom_site_aniso_label
_atom_site_aniso_U_11
_atom_site_aniso_U_22
_atom_site_aniso_U_33
_atom_site_aniso_U_12
_atom_site_aniso_U_13
_atom_site_aniso_U_23
Cl1 0.03162(17) 0.01666(15) 0.01446(16) -0.00054(11) 0.00213(12) 0.00079(11)
Cl2 0.02616(16) 0.01604(15) 0.01504(16) 0.00147(11) -0.00022(11) 0.00010(10)
O1 0.0312(5) 0.0167(4) 0.0155(5) -0.0051(4) 0.0004(4) -0.0002(3)
O2 0.0343(5) 0.0167(4) 0.0139(5) -0.0046(4) -0.0007(4) 0.0016(3)
O3 0.0168(4) 0.0256(5) 0.0181(5) -0.0050(4) 0.0034(3) -0.0004(4)
O4 0.0181(4) 0.0231(5) 0.0173(5) 0.0043(4) 0.0031(3) 0.0009(4)
O5 0.0274(5) 0.0173(4) 0.0162(5) 0.0042(4) 0.0025(4) -0.0016(3)
O6 0.0302(5) 0.0199(5) 0.0140(5) 0.0071(4) 0.0017(4) 0.0008(4)
O7 0.0603(9) 0.0978(12) 0.0255(7) 0.0453(9) 0.0063(6) 0.0057(7)
N1 0.0172(5) 0.0135(5) 0.0141(5) -0.0007(4) 0.0032(4) -0.0008(4)
N2 0.0188(5) 0.0144(5) 0.0143(5) 0.0003(4) 0.0020(4) -0.0008(4)
C1 0.0175(6) 0.0169(6) 0.0158(6) -0.0002(4) 0.0031(5) 0.0012(5)
C2 0.0162(5) 0.0164(6) 0.0148(6) -0.0006(4) 0.0024(4) -0.0007(4)
C3 0.0234(6) 0.0162(6) 0.0186(7) -0.0003(5) 0.0024(5) 0.0015(5)
C4 0.0252(6) 0.0156(6) 0.0227(7) -0.0014(5) 0.0048(5) -0.0034(5)
C5 0.0188(6) 0.0210(6) 0.0162(6) -0.0015(5) 0.0030(5) -0.0047(5)
C6 0.0152(5) 0.0206(6) 0.0146(6) 0.0010(4) 0.0025(4) 0.0001(5)
C7 0.0138(5) 0.0151(5) 0.0161(6) 0.0001(4) 0.0038(4) -0.0009(4)
C8 0.0149(5) 0.0144(5) 0.0183(6) 0.0006(4) 0.0026(4) 0.0008(4)
C9 0.0208(6) 0.0199(6) 0.0142(6) -0.0021(5) 0.0057(5) -0.0023(5)
C10 0.0224(6) 0.0230(6) 0.0169(7) -0.0047(5) 0.0056(5) -0.0007(5)
C11 0.0159(6) 0.0287(7) 0.0233(7) -0.0039(5) 0.0066(5) -0.0048(5)
C12 0.0155(6) 0.0271(7) 0.0237(7) 0.0014(5) 0.0041(5) -0.0045(5)
C13 0.0195(6) 0.0198(6) 0.0173(7) 0.0018(5) -0.0004(5) 0.0009(5)
C14 0.0200(6) 0.0203(6) 0.0153(6) -0.0011(5) 0.0002(5) -0.0007(5)
C15 0.0190(6) 0.0160(6) 0.0200(7) -0.0010(4) 0.0068(5) 0.0008(5)
C16 0.0143(5) 0.0160(6) 0.0170(6) -0.0004(4) 0.0051(4) -0.0004(4)
C17 0.0131(5) 0.0165(6) 0.0165(6) -0.0002(4) 0.0032(4) -0.0011(5)
C18 0.0160(5) 0.0158(6) 0.0206(7) 0.0005(4) 0.0039(5) 0.0006(5)
C19 0.0156(5) 0.0164(6) 0.0245(7) -0.0010(4) 0.0036(5) -0.0040(5)
C20 0.0180(6) 0.0236(6) 0.0173(6) -0.0027(5) 0.0042(5) -0.0059(5)
C21 0.0188(6) 0.0208(6) 0.0166(6) -0.0017(5) 0.0054(5) 0.0007(5)
C22 0.0144(5) 0.0165(6) 0.0169(6) 0.0001(4) 0.0030(4) 0.0001(4)
C23 0.0546(11) 0.0366(9) 0.0302(9) 0.0102(8) 0.0130(8) 0.0026(7)

loop_
_atom_type_symbol
_atom_type_description
_atom_type_scat_dispersion_real
_atom_type_scat_dispersion_imag
_atom_type_scat_source
C C 0.0033 0.0016 'International Tables Vol C Tables 4.2.6.8 and 6.1.1.4'
H H 0.0000 0.0000 'International Tables Vol C Tables 4.2.6.8 and 6.1.1.4'
N N 0.0061 0.0033 'International Tables Vol C Tables 4.2.6.8 and 6.1.1.4'
O O 0.0106 0.0060 'International Tables Vol C Tables 4.2.6.8 and 6.1.1.4'
Cl Cl 0.1484 0.1585 'International Tables Vol C Tables 4.2.6.8 and 6.1.1.4'

loop_
_geom_angle_atom_site_label_1
_geom_angle_atom_site_label_2
_geom_angle_atom_site_label_3
_geom_angle_site_symmetry_1
_geom_angle_site_symmetry_3
_geom_angle
_geom_angle_publ_flag
C1 O2 H2O . . 109.5 ?
C11 O3 C10 . . 112.56(10) ?
C13 O4 C12 . . 112.29(10) ?
C22 O6 H6O . . 109.7 ?
C23 O7 H7O . . 104.8 ?
C9 N1 C8 . . 116.24(10) ?
C9 N1 H1A . . 108.2 ?
C8 N1 H1A . . 108.2 ?
C9 N1 H1B . . 108.2 ?
C8 N1 H1B . . 108.2 ?
H1A N1 H1B . . 107.4 ?
C14 N2 C15 . . 115.62(10) ?
C14 N2 H2A . . 108.4 ?
C15 N2 H2A . . 108.4 ?
C14 N2 H2B . . 108.4 ?
C15 N2 H2B . . 108.4 ?
H2A N2 H2B . . 107.4 ?
O1 C1 O2 . . 122.54(12) ?
O1 C1 C2 . . 124.02(11) ?
O2 C1 C2 . . 113.44(11) ?
C3 C2 C7 . . 119.37(12) ?
C3 C2 C1 . . 118.83(11) ?
C7 C2 C1 . . 121.80(11) ?
C4 C3 C2 . . 121.36(12) ?
C4 C3 H3 . . 119.3 ?
C2 C3 H3 . . 119.3 ?
C5 C4 C3 . . 119.35(12) ?
C5 C4 H4 . . 120.3 ?
C3 C4 H4 . . 120.3 ?
C4 C5 C6 . . 119.97(12) ?
C4 C5 H5 . . 120.0 ?
C6 C5 H5 . . 120.0 ?
C5 C6 C7 . . 121.75(12) ?
C5 C6 H6 . . 119.1 ?
C7 C6 H6 . . 119.1 ?
C6 C7 C2 . . 118.20(11) ?
C6 C7 C8 . . 117.04(11) ?
C2 C7 C8 . . 124.64(11) ?
N1 C8 C7 . . 114.63(10) ?
N1 C8 H8A . . 108.6 ?
C7 C8 H8A . . 108.6 ?
N1 C8 H8B . . 108.6 ?
C7 C8 H8B . . 108.6 ?
H8A C8 H8B . . 107.6 ?
N1 C9 C10 . . 108.30(10) ?
N1 C9 H9A . . 110.0 ?
C10 C9 H9A . . 110.0 ?
N1 C9 H9B . . 110.0 ?
C10 C9 H9B . . 110.0 ?
H9A C9 H9B . . 108.4 ?
O3 C10 C9 . . 106.25(10) ?
O3 C10 H10A . . 110.5 ?
C9 C10 H10A . . 110.5 ?
O3 C10 H10B . . 110.5 ?
C9 C10 H10B . . 110.5 ?
H10A C10 H10B . . 108.7 ?
O3 C11 C12 . . 108.67(11) ?
O3 C11 H11A . . 110.0 ?
C12 C11 H11A . . 110.0 ?
O3 C11 H11B . . 110.0 ?
C12 C11 H11B . . 110.0 ?
H11A C11 H11B . . 108.3 ?
O4 C12 C11 . . 108.49(11) ?
O4 C12 H12A . . 110.0 ?
C11 C12 H12A . . 110.0 ?
O4 C12 H12B . . 110.0 ?
C11 C12 H12B . . 110.0 ?
H12A C12 H12B . . 108.4 ?
O4 C13 C14 . . 106.89(10) ?
O4 C13 H13A . . 110.3 ?
C14 C13 H13A . . 110.3 ?
O4 C13 H13B . . 110.3 ?
C14 C13 H13B . . 110.3 ?
H13A C13 H13B . . 108.6 ?
N2 C14 C13 . . 108.82(10) ?
N2 C14 H14A . . 109.9 ?
C13 C14 H14A . . 109.9 ?
N2 C14 H14B . . 109.9 ?
C13 C14 H14B . . 109.9 ?
H14A C14 H14B . . 108.3 ?
N2 C15 C16 . . 112.35(10) ?
N2 C15 H15A . . 109.1 ?
C16 C15 H15A . . 109.1 ?
N2 C15 H15B . . 109.1 ?
C16 C15 H15B . . 109.1 ?
H15A C15 H15B . . 107.9 ?
C21 C16 C17 . . 118.28(11) ?
C21 C16 C15 . . 117.67(11) ?
C17 C16 C15 . . 124.05(11) ?
C18 C17 C16 . . 119.79(12) ?
C18 C17 C22 . . 118.99(11) ?
C16 C17 C22 . . 121.22(11) ?
C19 C18 C17 . . 120.98(12) ?
C19 C18 H18 . . 119.5 ?
C17 C18 H18 . . 119.5 ?
C20 C19 C18 . . 119.37(12) ?
C20 C19 H19 . . 120.3 ?
C18 C19 H19 . . 120.3 ?
C19 C20 C21 . . 119.93(12) ?
C19 C20 H20 . . 120.0 ?
C21 C20 H20 . . 120.0 ?
C16 C21 C20 . . 121.54(12) ?
C16 C21 H21 . . 119.2 ?
C20 C21 H21 . . 119.2 ?
O5 C22 O6 . . 122.85(12) ?
O5 C22 C17 . . 123.80(11) ?
O6 C22 C17 . . 113.35(11) ?
O7 C23 H23A . . 109.5 ?
O7 C23 H23B . . 109.5 ?
H23A C23 H23B . . 109.5 ?
O7 C23 H23C . . 109.5 ?
H23A C23 H23C . . 109.5 ?
H23B C23 H23C . . 109.5 ?

loop_
_geom_bond_atom_site_label_1
_geom_bond_atom_site_label_2
_geom_bond_site_symmetry_2
_geom_bond_distance
_geom_bond_publ_flag
O1 C1 . 1.2203(16) ?
O2 C1 . 1.3254(15) ?
O2 H2O . 0.8401 ?
O3 C11 . 1.4212(16) ?
O3 C10 . 1.4227(17) ?
O4 C13 . 1.4203(16) ?
O4 C12 . 1.4275(16) ?
O5 C22 . 1.2200(16) ?
O6 C22 . 1.3228(15) ?
O6 H6O . 0.8402 ?
O7 C23 . 1.384(2) ?
O7 H7O . 0.8401 ?
N1 C9 . 1.4869(16) ?
N1 C8 . 1.4965(15) ?
N1 H1A . 0.9200 ?
N1 H1B . 0.9200 ?
N2 C14 . 1.4901(16) ?
N2 C15 . 1.4987(16) ?
N2 H2A . 0.9200 ?
N2 H2B . 0.9200 ?
C1 C2 . 1.4918(17) ?
C2 C3 . 1.4021(17) ?
C2 C7 . 1.4122(17) ?
C3 C4 . 1.3872(19) ?
C3 H3 . 0.9500 ?
C4 C5 . 1.3864(19) ?
C4 H4 . 0.9500 ?
C5 C6 . 1.3889(18) ?
C5 H5 . 0.9500 ?
C6 C7 . 1.3975(18) ?
C6 H6 . 0.9500 ?
C7 C8 . 1.5136(17) ?
C8 H8A . 0.9900 ?
C8 H8B . 0.9900 ?
C9 C10 . 1.5108(18) ?
C9 H9A . 0.9900 ?
C9 H9B . 0.9900 ?
C10 H10A . 0.9900 ?
C10 H10B . 0.9900 ?
C11 C12 . 1.502(2) ?
C11 H11A . 0.9900 ?
C11 H11B . 0.9900 ?
C12 H12A . 0.9900 ?
C12 H12B . 0.9900 ?
C13 C14 . 1.5068(18) ?
C13 H13A . 0.9900 ?
C13 H13B . 0.9900 ?
C14 H14A . 0.9900 ?
C14 H14B . 0.9900 ?
C15 C16 . 1.5100(17) ?
C15 H15A . 0.9900 ?
C15 H15B . 0.9900 ?
C16 C21 . 1.3924(18) ?
C16 C17 . 1.4090(17) ?
C17 C18 . 1.3996(17) ?
C17 C22 . 1.4941(18) ?
C18 C19 . 1.3880(19) ?
C18 H18 . 0.9500 ?
C19 C20 . 1.3880(19) ?
C19 H19 . 0.9500 ?
C20 C21 . 1.3931(18) ?
C20 H20 . 0.9500 ?
C21 H21 . 0.9500 ?
C23 H23A . 0.9800 ?
C23 H23B . 0.9800 ?
C23 H23C . 0.9800 ?

loop_
_geom_hbond_atom_site_label_D
_geom_hbond_atom_site_label_H
_geom_hbond_atom_site_label_A
_geom_hbond_site_symmetry_A
_geom_hbond_distance_DH
_geom_hbond_distance_HA
_geom_hbond_distance_DA
_geom_hbond_angle_DHA
O2 H2O Cl1 1_555 0.84 2.20 3.0316(13) 170
O6 H6O Cl2 1_555 0.84 2.12 2.9602(13) 177
O7 H7O Cl1 1_555 0.84 2.32 3.1586(19) 174
N1 H1A O1 1_555 0.92 2.05 2.7729(16) 135
N1 H1A O3 1_555 0.92 2.25 2.6809(16) 108
N1 H1B Cl2 1_555 0.92 2.27 3.1110(13) 151
N2 H2A O4 1_555 0.92 2.32 2.7245(16) 106
N2 H2A O5 1_555 0.92 2.04 2.7678(16) 135
N2 H2B Cl1 1_555 0.92 2.25 3.1157(13) 156
C14 H14B O7 2_545 0.99 2.46 3.273(2) 139
C8 H8B Cg 3_666 0.99 2.88 3.6364(16) 134

loop_
_geom_torsion_atom_site_label_1
_geom_torsion_atom_site_label_2
_geom_torsion_atom_site_label_3
_geom_torsion_atom_site_label_4
_geom_torsion_site_symmetry_1
_geom_torsion_site_symmetry_2
_geom_torsion_site_symmetry_3
_geom_torsion_site_symmetry_4
_geom_torsion
_geom_torsion_publ_flag
O1 C1 C2 C3 . . . . -166.11(13) ?
O2 C1 C2 C3 . . . . 13.74(17) ?
O1 C1 C2 C7 . . . . 13.7(2) ?
O2 C1 C2 C7 . . . . -166.45(11) ?
C7 C2 C3 C4 . . . . 0.7(2) ?
C1 C2 C3 C4 . . . . -179.44(12) ?
C2 C3 C4 C5 . . . . -0.1(2) ?
C3 C4 C5 C6 . . . . -0.8(2) ?
C4 C5 C6 C7 . . . . 0.94(19) ?
C5 C6 C7 C2 . . . . -0.25(18) ?
C5 C6 C7 C8 . . . . 175.76(11) ?
C3 C2 C7 C6 . . . . -0.58(18) ?
C1 C2 C7 C6 . . . . 179.61(11) ?
C3 C2 C7 C8 . . . . -176.27(12) ?
C1 C2 C7 C8 . . . . 3.93(19) ?
C9 N1 C8 C7 . . . . -51.76(14) ?
C6 C7 C8 N1 . . . . 111.81(12) ?
C2 C7 C8 N1 . . . . -72.46(15) ?
C8 N1 C9 C10 . . . . 174.80(10) ?
C11 O3 C10 C9 . . . . 179.84(10) ?
N1 C9 C10 O3 . . . . -53.07(13) ?
C10 O3 C11 C12 . . . . -175.41(11) ?
C13 O4 C12 C11 . . . . -177.50(10) ?
O3 C11 C12 O4 . . . . 63.74(14) ?
C12 O4 C13 C14 . . . . 171.72(10) ?
C15 N2 C14 C13 . . . . 176.57(10) ?
O4 C13 C14 N2 . . . . -55.46(13) ?
C14 N2 C15 C16 . . . . -47.35(15) ?
N2 C15 C16 C21 . . . . 108.39(13) ?
N2 C15 C16 C17 . . . . -71.88(15) ?
C21 C16 C17 C18 . . . . -2.78(17) ?
C15 C16 C17 C18 . . . . 177.49(11) ?
C21 C16 C17 C22 . . . . 177.33(11) ?
C15 C16 C17 C22 . . . . -2.41(18) ?
C16 C17 C18 C19 . . . . 1.33(18) ?
C22 C17 C18 C19 . . . . -178.77(11) ?
C17 C18 C19 C20 . . . . 1.87(18) ?
C18 C19 C20 C21 . . . . -3.56(18) ?
C17 C16 C21 C20 . . . . 1.10(18) ?
C15 C16 C21 C20 . . . . -179.15(11) ?
C19 C20 C21 C16 . . . . 2.09(19) ?
C18 C17 C22 O5 . . . . -154.04(12) ?
C16 C17 C22 O5 . . . . 25.86(18) ?
C18 C17 C22 O6 . . . . 25.28(16) ?
C16 C17 C22 O6 . . . . -154.82(11) ?

loop_
_cod_related_entry_id
_cod_related_entry_database
_cod_related_entry_code
1 ChemSpider 30655973
